data_1547649
loop_
_publ_author_name
'Chai, Zhaofei'
'Wang, Can'
'Wang, Jinfeng'
'Liu, Fan'
'Xie, Yujun'
'Zhang, Yongzheng'
'Li, Jian-Rong Jeff'
'Li, Qianqian'
'Li, Zhen'

_publ_section_title
;
 Abnormal Room Temperature Phosphorescence of Purely Organic
 Boron-Containing Compounds: the Relationship between the Emissive
 Behavior and the Molecular Packing, and the Potential Related
 Applications
;
_journal_name_full 'Chem. Sci.'
_journal_paper_doi 10.1039/C7SC04098A
_journal_year 2017
_chemical_formula_moiety 'C18 H12 B3 F3 O3'
_chemical_formula_sum 'C18 H12 B3 F3 O3'
_chemical_formula_weight 365.71
_space_group_crystal_system monoclinic
_space_group_IT_number 11
_space_group_name_Hall '-P 2yb'
_space_group_name_H-M_alt 'P 1 21/m 1'
_symmetry_space_group_name_Hall '-P 2yb'
_symmetry_space_group_name_H-M 'P 1 21/m 1'
_atom_sites_solution_hydrogens geom
_audit_creation_date 2016-11-08
_audit_creation_method
;
Olex2 1.2
(compiled 2015.09.30 svn.r3233 for OlexSys, GUI svn.r5103)
;
_audit_update_record
;
2017-05-02 deposited with the CCDC.
2017-10-09 downloaded from the CCDC.
;
_cell_angle_alpha 90
_cell_angle_beta 96.843(8)
_cell_angle_gamma 90
_cell_formula_units_Z 2
_cell_length_a 3.8105(3)
_cell_length_b 20.8028(16)
_cell_length_c 10.3896(10)
_cell_measurement_reflns_used 3121
_cell_measurement_temperature 100.01(10)
_cell_measurement_theta_max 28.8320
_cell_measurement_theta_min 4.0980
_cell_volume 817.71(12)
_computing_cell_refinement 'CrysAlisPro 1.171.39.6a (Rigaku OD, 2015)'
_computing_data_collection 'CrysAlisPro 1.171.39.6a (Rigaku OD, 2015)'
_computing_data_reduction 'CrysAlisPro 1.171.39.6a (Rigaku OD, 2015)'
_computing_molecular_graphics 'Olex2 (Dolomanov et al., 2009)'
_computing_publication_material 'Olex2 (Dolomanov et al., 2009)'
_computing_structure_refinement 'ShelXL (Sheldrick, 2015)'
_computing_structure_solution 'ShelXT (Sheldrick, 2015)'
_diffrn_ambient_environment N~2~
_diffrn_ambient_temperature 100.01(10)
_diffrn_detector 'CCD plate'
_diffrn_detector_area_resol_mean 5.3127
_diffrn_detector_type AtlasS2
_diffrn_measured_fraction_theta_full 0.992
_diffrn_measured_fraction_theta_max 0.859
_diffrn_measurement_details
;
List of Runs (angles in degrees, time in seconds):

  # Type    Start    End  Width  t~exp~   \w     \q     \k     \f   Frames
#--------------------------------------------------------------------------
  1  \w    -46.00 -19.00   1.00    5.00    --   12.76 -37.00  30.00   27
  2  \w    -44.00  54.00   1.00    5.00    --   12.76 -19.00   0.00   98
  3  \w     22.00  51.00   1.00    5.00    --   12.76 -99.00   0.00   29
  4  \w    -18.00  24.00   1.00    5.00    --  -11.04 -99.00-180.00   42
  5  \w    -45.00  25.00   1.00    5.00    --   12.76 -77.00 -60.00   70
;
_diffrn_measurement_device 'four-circle diffractometer'
_diffrn_measurement_device_type 'SuperNova, Dual, Cu at home/near, AtlasS2'
_diffrn_measurement_method '\w scans'
_diffrn_orient_matrix_type 'CrysAlisPro convention (1999,Acta A55,543-557)'
_diffrn_orient_matrix_UB_11 0.0274895000
_diffrn_orient_matrix_UB_12 0.0295384000
_diffrn_orient_matrix_UB_13 -0.0109605000
_diffrn_orient_matrix_UB_21 0.0102464000
_diffrn_orient_matrix_UB_22 0.0161678000
_diffrn_orient_matrix_UB_23 0.0201269000
_diffrn_orient_matrix_UB_31 0.1837904000
_diffrn_orient_matrix_UB_32 -0.0053386000
_diffrn_orient_matrix_UB_33 0.0004636000
_diffrn_radiation_monochromator mirror
_diffrn_radiation_probe x-ray
_diffrn_radiation_type MoK\a
_diffrn_radiation_wavelength 0.71073
_diffrn_reflns_av_unetI/netI 0.0491
_diffrn_reflns_Laue_measured_fraction_full 0.992
_diffrn_reflns_Laue_measured_fraction_max 0.859
_diffrn_reflns_limit_h_max 5
_diffrn_reflns_limit_h_min -5
_diffrn_reflns_limit_k_max 27
_diffrn_reflns_limit_k_min -26
_diffrn_reflns_limit_l_max 14
_diffrn_reflns_limit_l_min -1
_diffrn_reflns_number 2051
_diffrn_reflns_point_group_measured_fraction_full 0.992
_diffrn_reflns_point_group_measured_fraction_max 0.859
_diffrn_reflns_theta_full 25.242
_diffrn_reflns_theta_max 29.863
_diffrn_reflns_theta_min 3.540
_diffrn_source 'micro-focus sealed X-ray tube'
_diffrn_source_type 'SuperNova (Mo) X-ray Source'
_exptl_absorpt_coefficient_mu 0.119
_exptl_absorpt_correction_T_max 1.00000
_exptl_absorpt_correction_T_min 0.63953
_exptl_absorpt_correction_type multi-scan
_exptl_absorpt_process_details
;
CrysAlisPro 1.171.39.6a (Rigaku Oxford Diffraction, 2015)
Empirical absorption correction using spherical harmonics,
 implemented in SCALE3 ABSPACK scaling algorithm.
;
_exptl_crystal_colour colourless
_exptl_crystal_colour_primary colourless
_exptl_crystal_density_diffrn 1.485
_exptl_crystal_description block
_exptl_crystal_F_000 372
_exptl_crystal_size_max 0.3
_exptl_crystal_size_mid 0.25
_exptl_crystal_size_min 0.2
_refine_diff_density_max 0.311
_refine_diff_density_min -0.326
_refine_diff_density_rms 0.061
_refine_ls_extinction_method none
_refine_ls_goodness_of_fit_ref 1.078
_refine_ls_hydrogen_treatment constr
_refine_ls_matrix_type full
_refine_ls_number_parameters 131
_refine_ls_number_reflns 2051
_refine_ls_number_restraints 0
_refine_ls_restrained_S_all 1.078
_refine_ls_R_factor_all 0.0678
_refine_ls_R_factor_gt 0.0498
_refine_ls_shift/su_max 0.000
_refine_ls_shift/su_mean 0.000
_refine_ls_structure_factor_coef Fsqd
_refine_ls_weighting_details 'w=1/[\s^2^(Fo^2^)+(0.0552P)^2^+0.0158P] where P=(Fo^2^+2Fc^2^)/3'
_refine_ls_weighting_scheme calc
_refine_ls_wR_factor_gt 0.1145
_refine_ls_wR_factor_ref 0.1308
_reflns_Friedel_coverage 0.000
_reflns_number_gt 1528
_reflns_number_total 2051
_reflns_threshold_expression 'I > 2\s(I)'
_cod_data_source_file c7sc04098a5.cif
_cod_data_source_block 20161108c
_cod_database_code 1547649
_chemical_oxdiff_formula c1h1b1o1
_shelx_space_group_comment
;
The symmetry employed for this shelxl refinement is uniquely defined
by the following loop, which should always be used as a source of
symmetry information in preference to the above space-group names.
They are only intended as comments.
;
_reflns_odcompleteness_completeness 98.73
_reflns_odcompleteness_iscentric 1
_reflns_odcompleteness_theta 26.32
_olex2_refinement_description
;
1. Twinned data refinement
 Scales: 0.878(3) 0.122(3)
2. Fixed Uiso
 At 1.2 times of:
  All C(H) groups
3.a Aromatic/amide H refined with riding coordinates:
 C2(H2), C3(H3), C5(H5), C6(H6), C8(H8), C9(H9)
;
_shelx_shelxl_version_number 2014/7
_olex2_submission_special_instructions 'No special instructions were received'
_oxdiff_exptl_absorpt_empirical_details
;
Empirical correction (ABSPACK) includes:
- Absorption correction using spherical harmonics
- Frame scaling
;
_oxdiff_exptl_absorpt_empirical_full_max 1.494
_oxdiff_exptl_absorpt_empirical_full_min 0.580

loop_
_space_group_symop_operation_xyz
'x, y, z'
'-x, y+1/2, -z'
'-x, -y, -z'
'x, -y-1/2, z'

loop_
_atom_site_label
_atom_site_type_symbol
_atom_site_fract_x
_atom_site_fract_y
_atom_site_fract_z
_atom_site_U_iso_or_equiv
_atom_site_adp_type
_atom_site_occupancy
_atom_site_site_symmetry_order
_atom_site_calc_flag
_atom_site_refinement_flags_posn
_atom_site_refinement_flags_adp
_atom_site_refinement_flags_occupancy
B1 B 0.3120(4) 0.19214(8) 0.59900(18) 0.0157(4) Uani 1 1 d . . .
B2 B -0.0111(6) 0.2500 0.4224(3) 0.0160(5) Uani 1 2 d S T P
C1 C 0.6121(4) 0.01450(7) 0.79426(16) 0.0203(4) Uani 1 1 d . . .
C2 C 0.7168(4) 0.07139(7) 0.85498(15) 0.0187(4) Uani 1 1 d . . .
H2 H 0.8467 0.0717 0.9366 0.022 Uiso 1 1 calc R . .
C3 C 0.6216(4) 0.12820(7) 0.79004(15) 0.0168(4) Uani 1 1 d . . .
H3 H 0.6920 0.1672 0.8286 0.020 Uiso 1 1 calc R . .
C4 C 0.4223(4) 0.12827(7) 0.66797(15) 0.0151(3) Uani 1 1 d . . .
C5 C 0.3219(4) 0.06881(7) 0.61181(16) 0.0177(4) Uani 1 1 d . . .
H5 H 0.1888 0.0678 0.5308 0.021 Uiso 1 1 calc R . .
C6 C 0.4167(4) 0.01158(7) 0.67441(16) 0.0201(4) Uani 1 1 d . . .
H6 H 0.3500 -0.0277 0.6364 0.024 Uiso 1 1 calc R . .
C7 C -0.2455(5) 0.2500 0.2904(2) 0.0143(4) Uani 1 2 d S T P
C8 C -0.3509(4) 0.19224(7) 0.22695(15) 0.0166(4) Uani 1 1 d . . .
H8 H -0.2845 0.1534 0.2669 0.020 Uiso 1 1 calc R . .
C9 C -0.5503(4) 0.19172(7) 0.10691(16) 0.0169(4) Uani 1 1 d . . .
H9 H -0.6198 0.1532 0.0660 0.020 Uiso 1 1 calc R . .
C10 C -0.6431(5) 0.2500 0.0497(2) 0.0150(5) Uani 1 2 d S T P
F1 F 0.7079(3) -0.04176(4) 0.85581(10) 0.0317(3) Uani 1 1 d . . .
F2 F -0.8411(3) 0.2500 -0.06821(12) 0.0219(3) Uani 1 2 d S T P
O1 O 0.0908(3) 0.19261(5) 0.48319(10) 0.0160(3) Uani 1 1 d . . .
O2 O 0.4324(4) 0.2500 0.65249(14) 0.0169(4) Uani 1 2 d S T P

loop_
_atom_site_aniso_label
_atom_site_aniso_U_11
_atom_site_aniso_U_22
_atom_site_aniso_U_33
_atom_site_aniso_U_23
_atom_site_aniso_U_13
_atom_site_aniso_U_12
B1 0.0137(8) 0.0184(9) 0.0151(9) -0.0010(7) 0.0023(7) 0.0002(6)
B2 0.0141(11) 0.0167(12) 0.0181(13) 0.000 0.0060(10) 0.000
C1 0.0214(8) 0.0183(8) 0.0207(9) 0.0068(7) 0.0012(7) 0.0013(6)
C2 0.0182(8) 0.0223(8) 0.0145(8) 0.0010(6) -0.0023(7) -0.0005(6)
C3 0.0162(8) 0.0171(8) 0.0170(8) -0.0022(6) 0.0011(6) -0.0028(6)
C4 0.0109(7) 0.0193(8) 0.0151(8) -0.0003(6) 0.0020(6) -0.0007(6)
C5 0.0160(8) 0.0202(8) 0.0163(8) -0.0010(6) -0.0006(7) 0.0001(6)
C6 0.0206(8) 0.0161(8) 0.0229(9) -0.0019(7) -0.0005(7) -0.0015(6)
C7 0.0133(10) 0.0156(11) 0.0143(11) 0.000 0.0030(9) 0.000
C8 0.0165(8) 0.0162(8) 0.0174(8) 0.0038(6) 0.0030(7) 0.0008(6)
C9 0.0176(8) 0.0159(8) 0.0173(8) -0.0017(6) 0.0019(7) -0.0024(6)
C10 0.0141(10) 0.0216(11) 0.0091(10) 0.000 0.0001(9) 0.000
F1 0.0418(7) 0.0178(5) 0.0327(7) 0.0086(4) -0.0075(5) 0.0016(4)
F2 0.0237(7) 0.0253(7) 0.0148(7) 0.000 -0.0052(6) 0.000
O1 0.0182(6) 0.0148(6) 0.0142(6) 0.0003(4) -0.0013(5) -0.0003(4)
O2 0.0176(8) 0.0170(8) 0.0154(8) 0.000 -0.0017(7) 0.000

loop_
_atom_type_symbol
_atom_type_description
_atom_type_scat_dispersion_real
_atom_type_scat_dispersion_imag
_atom_type_scat_source
C C 0.0033 0.0016 'International Tables Vol C Tables 4.2.6.8 and 6.1.1.4'
H H 0.0000 0.0000 'International Tables Vol C Tables 4.2.6.8 and 6.1.1.4'
B B 0.0013 0.0007 'International Tables Vol C Tables 4.2.6.8 and 6.1.1.4'
F F 0.0171 0.0103 'International Tables Vol C Tables 4.2.6.8 and 6.1.1.4'
O O 0.0106 0.0060 'International Tables Vol C Tables 4.2.6.8 and 6.1.1.4'

loop_
_geom_angle_atom_site_label_1
_geom_angle_atom_site_label_2
_geom_angle_atom_site_label_3
_geom_angle
_geom_angle_site_symmetry_1
_geom_angle_site_symmetry_3
O1 B1 C4 120.88(13) . .
O2 B1 C4 120.29(15) . .
O2 B1 O1 118.83(14) . .
O1 B2 C7 120.41(10) 4_565 .
O1 B2 C7 120.40(10) . .
O1 B2 O1 119.2(2) 4_565 .
C6 C1 C2 123.31(15) . .
F1 C1 C2 118.44(15) . .
F1 C1 C6 118.25(14) . .
C1 C2 H2 121.2 . .
C1 C2 C3 117.67(15) . .
C3 C2 H2 121.2 . .
C2 C3 H3 119.2 . .
C2 C3 C4 121.61(14) . .
C4 C3 H3 119.2 . .
C3 C4 B1 120.67(14) . .
C3 C4 C5 117.94(14) . .
C5 C4 B1 121.38(14) . .
C4 C5 H5 119.3 . .
C6 C5 C4 121.39(15) . .
C6 C5 H5 119.3 . .
C1 C6 C5 118.08(14) . .
C1 C6 H6 121.0 . .
C5 C6 H6 121.0 . .
C8 C7 B2 121.24(10) 4_565 .
C8 C7 B2 121.24(10) . .
C8 C7 C8 117.5(2) . 4_565
C7 C8 H8 119.1 . .
C9 C8 C7 121.71(14) . .
C9 C8 H8 119.1 . .
C8 C9 H9 121.0 . .
C10 C9 C8 117.91(15) . .
C10 C9 H9 121.0 . .
C9 C10 C9 123.3(2) . 4_565
F2 C10 C9 118.35(10) . 4_565
F2 C10 C9 118.35(10) . .
B1 O1 B2 120.75(14) . .
B1 O2 B1 121.28(18) . 4_565

loop_
_geom_bond_atom_site_label_1
_geom_bond_atom_site_label_2
_geom_bond_distance
_geom_bond_site_symmetry_2
B1 C4 1.544(2) .
B1 O1 1.384(2) .
B1 O2 1.3812(18) .
B2 C7 1.545(3) .
B2 O1 1.3845(17) .
B2 O1 1.3845(17) 4_565
C1 C2 1.378(2) .
C1 C6 1.374(2) .
C1 F1 1.3626(17) .
C2 H2 0.9300 .
C2 C3 1.387(2) .
C3 H3 0.9300 .
C3 C4 1.399(2) .
C4 C5 1.401(2) .
C5 H5 0.9300 .
C5 C6 1.384(2) .
C6 H6 0.9300 .
C7 C8 1.4057(18) 4_565
C7 C8 1.4056(18) .
C8 H8 0.9300 .
C8 C9 1.381(2) .
C9 H9 0.9300 .
C9 C10 1.3776(18) .
C10 C9 1.3777(18) 4_565
C10 F2 1.360(2) .
O2 B1 1.3812(18) 4_565

loop_
_geom_torsion_atom_site_label_1
_geom_torsion_atom_site_label_2
_geom_torsion_atom_site_label_3
_geom_torsion_atom_site_label_4
_geom_torsion
_geom_torsion_site_symmetry_1
_geom_torsion_site_symmetry_4
B1 C4 C5 C6 -179.11(14) . .
B2 C7 C8 C9 -177.77(16) . .
C1 C2 C3 C4 0.9(2) . .
C2 C1 C6 C5 0.2(2) . .
C2 C3 C4 B1 178.55(13) . .
C2 C3 C4 C5 -0.4(2) . .
C3 C4 C5 C6 -0.1(2) . .
C4 B1 O1 B2 179.19(15) . .
C4 B1 O2 B1 -173.98(9) . 4_565
C4 C5 C6 C1 0.3(2) . .
C6 C1 C2 C3 -0.8(2) . .
C7 B2 O1 B1 177.48(15) . .
C7 C8 C9 C10 0.4(2) . .
C8 C7 C8 C9 0.0(3) 4_565 .
C8 C9 C10 C9 -0.8(3) . 4_565
C8 C9 C10 F2 -179.66(14) . .
F1 C1 C2 C3 179.01(13) . .
F1 C1 C6 C5 -179.56(13) . .
O1 B1 C4 C3 -174.68(13) . .
O1 B1 C4 C5 4.3(2) . .
O1 B1 O2 B1 5.8(3) . 4_565
O1 B2 C7 C8 2.1(3) 4_565 4_565
O1 B2 C7 C8 179.81(16) 4_565 .
O1 B2 C7 C8 -179.81(16) . 4_565
O1 B2 C7 C8 -2.1(3) . .
O1 B2 O1 B1 -4.4(3) 4_565 .
O2 B1 C4 C3 5.1(2) . .
O2 B1 C4 C5 -175.96(14) . .
O2 B1 O1 B2 -0.6(2) . .

loop_
_twin_individual_id
_twin_individual_mass_fraction_refined
1 0.878(3)
2 0.122(3)
